data_4075156
loop_
_publ_author_name
'Bowman, Lyndsey J.'
'Izod, Keith'
'Clegg, William'
'Harrington, Ross W.'

_publ_section_title
;
 Heteroleptic Complexes of Lanthanum(III) and Neodymium(III) with Oxygen-
 or Nitrogen-Functionalized Tris(triorganosilyl)methyl Ligands
;
_journal_issue 12
_journal_name_full Organometallics
_journal_page_first 2999
_journal_paper_doi 10.1021/om060072k
_journal_volume 25
_journal_year 2006
_chemical_formula_moiety 'C28 H68 I2 Li Nd O4 Si6'
_chemical_formula_sum 'C28 H68 I2 Li Nd O4 Si6'
_chemical_formula_weight 1042.34
_chemical_name_systematic
;
 ?
;
_space_group_IT_number 2
_symmetry_cell_setting triclinic
_symmetry_space_group_name_Hall '-P 1'
_symmetry_space_group_name_H-M 'P -1'
_atom_sites_solution_hydrogens geom
_atom_sites_solution_primary direct
_atom_sites_solution_secondary difmap
_audit_creation_method SHELXL-97
_cell_angle_alpha 76.075(10)
_cell_angle_beta 84.620(7)
_cell_angle_gamma 67.142(6)
_cell_formula_units_Z 2
_cell_length_a 10.2161(6)
_cell_length_b 12.1819(19)
_cell_length_c 20.4154(17)
_cell_measurement_reflns_used 37796
_cell_measurement_temperature 150(2)
_cell_measurement_theta_max 27.50
_cell_measurement_theta_min 2.50
_cell_volume 2272.4(4)
_computing_cell_refinement EvalCCD
_computing_data_collection 'Nonius COLLECT'
_computing_data_reduction EvalCCD
_computing_molecular_graphics 'Bruker SHELXTL'
_computing_publication_material 'Bruker SHELXTL and local programs'
_computing_structure_refinement 'Bruker SHELXTL'
_computing_structure_solution 'Bruker SHELXTL'
_diffrn_ambient_temperature 150(2)
_diffrn_measured_fraction_theta_full 0.987
_diffrn_measured_fraction_theta_max 0.979
_diffrn_measurement_device_type 'Nonius KappaCCD diffractometer'
_diffrn_measurement_method '\f and \w scans'
_diffrn_radiation_monochromator graphite
_diffrn_radiation_source 'sealed tube'
_diffrn_radiation_type MoK\a
_diffrn_radiation_wavelength 0.71073
_diffrn_reflns_av_R_equivalents 0.0361
_diffrn_reflns_av_sigmaI/netI 0.0444
_diffrn_reflns_limit_h_max 13
_diffrn_reflns_limit_h_min -13
_diffrn_reflns_limit_k_max 15
_diffrn_reflns_limit_k_min -15
_diffrn_reflns_limit_l_max 26
_diffrn_reflns_limit_l_min -26
_diffrn_reflns_number 37332
_diffrn_reflns_theta_full 26.00
_diffrn_reflns_theta_max 27.50
_diffrn_reflns_theta_min 3.94
_diffrn_standards_number 0
_exptl_absorpt_coefficient_mu 2.686
_exptl_absorpt_correction_T_max 0.775
_exptl_absorpt_correction_T_min 0.347
_exptl_absorpt_correction_type multi-scan
_exptl_absorpt_process_details SADABS
_exptl_crystal_colour blue
_exptl_crystal_density_diffrn 1.523
_exptl_crystal_density_method 'not measured'
_exptl_crystal_description plate
_exptl_crystal_F_000 1042
_exptl_crystal_size_max 0.50
_exptl_crystal_size_mid 0.40
_exptl_crystal_size_min 0.10
_refine_diff_density_max 0.918
_refine_diff_density_min -0.601
_refine_diff_density_rms 0.118
_refine_ls_extinction_method none
_refine_ls_goodness_of_fit_ref 1.054
_refine_ls_hydrogen_treatment constr
_refine_ls_matrix_type full
_refine_ls_number_parameters 442
_refine_ls_number_reflns 10218
_refine_ls_number_restraints 0
_refine_ls_restrained_S_all 1.054
_refine_ls_R_factor_all 0.0551
_refine_ls_R_factor_gt 0.0301
_refine_ls_shift/su_max 0.001
_refine_ls_shift/su_mean 0.000
_refine_ls_structure_factor_coef Fsqd
_refine_ls_weighting_details 'calc w=1/[\s^2^(Fo^2^)+(0.0303P)^2^+0.9958P] where P=(Fo^2^+2Fc^2^)/3'
_refine_ls_weighting_scheme calc
_refine_ls_wR_factor_gt 0.0613
_refine_ls_wR_factor_ref 0.0684
_reflns_number_gt 7755
_reflns_number_total 10218
_reflns_threshold_expression I>2\s(I)
_cod_data_source_file om060072ksi20060308_062842.cif
_cod_data_source_block ki181_compound10
_cod_database_code 4075156

loop_
_symmetry_equiv_pos_as_xyz
'x, y, z'
'-x, -y, -z'

loop_
_atom_site_label
_atom_site_type_symbol
_atom_site_fract_x
_atom_site_fract_y
_atom_site_fract_z
_atom_site_U_iso_or_equiv
_atom_site_adp_type
_atom_site_occupancy
_atom_site_symmetry_multiplicity
_atom_site_calc_flag
_atom_site_refinement_flags
_atom_site_disorder_assembly
_atom_site_disorder_group
Nd Nd 0.310583(17) 0.836053(16) 0.233730(8) 0.01866(5) Uani 1 1 d . . .
I1 I 0.30650(3) 0.66701(2) 0.376680(11) 0.03336(7) Uani 1 1 d . . .
I2 I 0.52732(3) 0.89296(2) 0.308487(13) 0.03695(7) Uani 1 1 d . . .
Si1 Si 0.44545(10) 0.75240(10) 0.09276(5) 0.0307(2) Uani 1 1 d . . .
Si2 Si 0.42586(11) 0.53194(10) 0.19365(5) 0.0359(3) Uani 1 1 d . . .
Si3 Si 0.17124(11) 0.70469(9) 0.10020(5) 0.0290(2) Uani 1 1 d . . .
Si4 Si -0.03996(9) 0.96221(8) 0.20660(5) 0.0217(2) Uani 1 1 d . . .
Si5 Si -0.00769(11) 1.02285(10) 0.34262(5) 0.0329(2) Uani 1 1 d . . .
Si6 Si 0.12060(10) 1.12802(9) 0.21322(5) 0.0274(2) Uani 1 1 d . . .
Li Li 0.5532(7) 0.6885(7) 0.4063(3) 0.0450(17) Uani 1 1 d . A .
O1 O 0.5056(2) 0.8083(2) 0.14839(12) 0.0312(6) Uani 1 1 d . . .
O2 O 0.2699(2) 1.0478(2) 0.17286(11) 0.0263(5) Uani 1 1 d . . .
O3 O 0.5599(3) 0.7159(3) 0.49264(14) 0.0574(9) Uani 1 1 d . . .
O4 O 0.7257(3) 0.5625(3) 0.39206(15) 0.0508(8) Uani 1 1 d . . .
C1 C 0.6384(4) 0.8260(4) 0.1373(2) 0.0461(11) Uani 1 1 d . . .
H1A H 0.7174 0.7463 0.1438 0.069 Uiso 1 1 calc R . .
H1B H 0.6471 0.8710 0.1694 0.069 Uiso 1 1 calc R . .
H1C H 0.6409 0.8727 0.0911 0.069 Uiso 1 1 calc R . .
C2 C 0.6066(5) 0.6501(4) 0.0540(2) 0.0545(12) Uani 1 1 d . . .
H2A H 0.6620 0.6976 0.0301 0.082 Uiso 1 1 calc R . .
H2B H 0.5769 0.6155 0.0222 0.082 Uiso 1 1 calc R . .
H2C H 0.6651 0.5839 0.0896 0.082 Uiso 1 1 calc R . .
C3 C 0.3670(4) 0.8880(4) 0.02124(19) 0.0460(11) Uani 1 1 d . . .
H3A H 0.2725 0.9401 0.0342 0.069 Uiso 1 1 calc R . .
H3B H 0.3589 0.8598 -0.0187 0.069 Uiso 1 1 calc R . .
H3C H 0.4286 0.9347 0.0110 0.069 Uiso 1 1 calc R . .
C4 C 0.3258(3) 0.6923(3) 0.14798(16) 0.0230(7) Uani 1 1 d . . .
C5 C 0.5892(4) 0.5205(4) 0.2363(2) 0.0502(11) Uani 1 1 d . . .
H5A H 0.6550 0.5405 0.2019 0.075 Uiso 1 1 calc R . .
H5B H 0.6360 0.4371 0.2628 0.075 Uiso 1 1 calc R . .
H5C H 0.5610 0.5779 0.2661 0.075 Uiso 1 1 calc R . .
C6 C 0.4895(5) 0.4159(4) 0.1387(3) 0.0617(14) Uani 1 1 d . . .
H6A H 0.4082 0.4188 0.1154 0.093 Uiso 1 1 calc R . .
H6B H 0.5357 0.3339 0.1669 0.093 Uiso 1 1 calc R . .
H6C H 0.5575 0.4349 0.1053 0.093 Uiso 1 1 calc R . .
C7 C 0.3249(5) 0.4652(4) 0.2620(2) 0.0494(11) Uani 1 1 d . . .
H7A H 0.2519 0.5309 0.2801 0.074 Uiso 1 1 calc R . .
H7B H 0.3903 0.4082 0.2982 0.074 Uiso 1 1 calc R . .
H7C H 0.2796 0.4216 0.2435 0.074 Uiso 1 1 calc R . .
C8 C 0.2244(5) 0.6678(4) 0.0140(2) 0.0502(11) Uani 1 1 d . . .
H8A H 0.2556 0.7302 -0.0145 0.075 Uiso 1 1 calc R . .
H8B H 0.1427 0.6664 -0.0070 0.075 Uiso 1 1 calc R . .
H8C H 0.3022 0.5876 0.0191 0.075 Uiso 1 1 calc R . .
C9 C 0.0828(4) 0.5929(4) 0.1394(2) 0.0465(11) Uani 1 1 d . . .
H9A H 0.1484 0.5097 0.1380 0.070 Uiso 1 1 calc R . .
H9B H -0.0034 0.6132 0.1140 0.070 Uiso 1 1 calc R . .
H9C H 0.0577 0.5983 0.1863 0.070 Uiso 1 1 calc R . .
C10 C 0.0273(4) 0.8649(3) 0.08281(17) 0.0297(8) Uani 1 1 d . . .
H10A H 0.0253 0.8991 0.0336 0.036 Uiso 1 1 calc R . .
H10B H -0.0653 0.8571 0.0951 0.036 Uiso 1 1 calc R . .
C11 C 0.0384(4) 0.9589(3) 0.11862(16) 0.0254(7) Uani 1 1 d . . .
H11A H -0.0081 1.0411 0.0895 0.030 Uiso 1 1 calc R . .
H11B H 0.1403 0.9442 0.1213 0.030 Uiso 1 1 calc R . .
C12 C -0.2314(4) 1.0690(4) 0.1926(2) 0.0395(10) Uani 1 1 d . . .
H12A H -0.2831 1.0640 0.2354 0.059 Uiso 1 1 calc R . .
H12B H -0.2741 1.0458 0.1598 0.059 Uiso 1 1 calc R . .
H12C H -0.2365 1.1529 0.1752 0.059 Uiso 1 1 calc R . .
C13 C -0.0363(4) 0.8045(3) 0.24519(18) 0.0312(8) Uani 1 1 d . . .
H13A H 0.0625 0.7466 0.2516 0.047 Uiso 1 1 calc R . .
H13B H -0.0846 0.7805 0.2152 0.047 Uiso 1 1 calc R . .
H13C H -0.0848 0.8042 0.2889 0.047 Uiso 1 1 calc R . .
C14 C 0.0682(3) 1.0022(3) 0.25801(16) 0.0224(7) Uani 1 1 d . . .
C15 C -0.0964(4) 0.9152(4) 0.38726(19) 0.0419(10) Uani 1 1 d . . .
H15A H -0.1802 0.9296 0.3616 0.063 Uiso 1 1 calc R . .
H15B H -0.1254 0.9294 0.4326 0.063 Uiso 1 1 calc R . .
H15C H -0.0295 0.8306 0.3907 0.063 Uiso 1 1 calc R . .
C16 C -0.1546(5) 1.1798(4) 0.3359(3) 0.0587(13) Uani 1 1 d . . .
H16A H -0.1178 1.2428 0.3137 0.088 Uiso 1 1 calc R . .
H16B H -0.1886 1.1915 0.3812 0.088 Uiso 1 1 calc R . .
H16C H -0.2333 1.1861 0.3093 0.088 Uiso 1 1 calc R . .
C17 C 0.1242(4) 1.0094(4) 0.40524(19) 0.0435(10) Uani 1 1 d . . .
H17A H 0.1909 0.9244 0.4178 0.065 Uiso 1 1 calc R . .
H17B H 0.0740 1.0352 0.4456 0.065 Uiso 1 1 calc R . .
H17C H 0.1766 1.0618 0.3850 0.065 Uiso 1 1 calc R . .
C18 C -0.0004(4) 1.2538(3) 0.1475(2) 0.0452(10) Uani 1 1 d . . .
H18A H 0.0463 1.3100 0.1258 0.068 Uiso 1 1 calc R . .
H18B H -0.0888 1.2985 0.1689 0.068 Uiso 1 1 calc R . .
H18C H -0.0220 1.2187 0.1134 0.068 Uiso 1 1 calc R . .
C19 C 0.1821(5) 1.2083(4) 0.2641(2) 0.0467(11) Uani 1 1 d . . .
H19A H 0.2605 1.1484 0.2935 0.070 Uiso 1 1 calc R . .
H19B H 0.1032 1.2503 0.2917 0.070 Uiso 1 1 calc R . .
H19C H 0.2146 1.2682 0.2337 0.070 Uiso 1 1 calc R . .
C20 C 0.3582(4) 1.1062(4) 0.1330(2) 0.0454(10) Uani 1 1 d . . .
H20A H 0.2992 1.1903 0.1113 0.068 Uiso 1 1 calc R . .
H20B H 0.4072 1.0611 0.0983 0.068 Uiso 1 1 calc R . .
H20C H 0.4285 1.1072 0.1622 0.068 Uiso 1 1 calc R . .
C21 C 0.4394(11) 0.824(2) 0.5166(7) 0.056(5) Uani 0.49(2) 1 d P A 1
H21A H 0.4194 0.9006 0.4818 0.067 Uiso 0.49(2) 1 calc PR A 1
H21B H 0.3512 0.8071 0.5255 0.067 Uiso 0.49(2) 1 calc PR A 1
C21A C 0.4633(11) 0.7429(15) 0.5405(7) 0.046(3) Uani 0.51(2) 1 d P A 2
H21C H 0.4768 0.6717 0.5786 0.056 Uiso 0.51(2) 1 calc PR A 2
H21D H 0.3655 0.7748 0.5228 0.056 Uiso 0.51(2) 1 calc PR A 2
C22 C 0.493(4) 0.834(4) 0.5810(13) 0.062(7) Uani 0.49(2) 1 d P A 1
H22A H 0.4703 0.7805 0.6213 0.075 Uiso 0.49(2) 1 calc PR A 1
H22B H 0.4538 0.9193 0.5868 0.075 Uiso 0.49(2) 1 calc PR A 1
C22A C 0.497(4) 0.840(3) 0.5600(15) 0.083(9) Uani 0.51(2) 1 d P A 2
H22C H 0.4535 0.9196 0.5281 0.100 Uiso 0.51(2) 1 calc PR A 2
H22D H 0.4627 0.8486 0.6062 0.100 Uiso 0.51(2) 1 calc PR A 2
C23 C 0.658(3) 0.789(3) 0.5668(11) 0.043(5) Uani 0.49(2) 1 d P A 1
H23A H 0.6868 0.8599 0.5527 0.051 Uiso 0.49(2) 1 calc PR A 1
H23B H 0.7106 0.7360 0.6085 0.051 Uiso 0.49(2) 1 calc PR A 1
C23 C 0.652(4) 0.796(3) 0.5569(17) 0.097(10) Uani 0.51(2) 1 d P A 2
H23C H 0.6951 0.7697 0.6023 0.116 Uiso 0.51(2) 1 calc PR A 2
H23D H 0.6852 0.8583 0.5283 0.116 Uiso 0.51(2) 1 calc PR A 2
C24 C 0.695(3) 0.718(3) 0.5117(16) 0.133(12) Uani 0.49(2) 1 d P A 1
H24A H 0.7373 0.7580 0.4724 0.160 Uiso 0.49(2) 1 calc PR A 1
H24B H 0.7640 0.6334 0.5284 0.160 Uiso 0.49(2) 1 calc PR A 1
C24A C 0.682(2) 0.6918(13) 0.5256(11) 0.061(5) Uani 0.51(2) 1 d P A 2
H24C H 0.7619 0.6843 0.4935 0.073 Uiso 0.51(2) 1 calc PR A 2
H24D H 0.7057 0.6147 0.5604 0.073 Uiso 0.51(2) 1 calc PR A 2
C25 C 0.7670(5) 0.4405(4) 0.4297(2) 0.0579(13) Uani 1 1 d . A .
H25A H 0.7406 0.3906 0.4056 0.069 Uiso 1 1 calc R . .
H25B H 0.7206 0.4375 0.4745 0.069 Uiso 1 1 calc R . .
C26 C 0.9274(6) 0.3938(5) 0.4370(3) 0.0751(16) Uani 1 1 d . . .
H26A H 0.9534 0.3995 0.4812 0.090 Uiso 1 1 calc R A 1
H26B H 0.9725 0.3077 0.4327 0.090 Uiso 1 1 calc R A 1
C27 C 0.9723(5) 0.4760(5) 0.3803(3) 0.0834(18) Uani 0.45(3) 1 d P A 1
H27A H 1.0490 0.4951 0.3951 0.100 Uiso 0.45(3) 1 calc PR A 1
H27B H 1.0064 0.4372 0.3413 0.100 Uiso 0.45(3) 1 calc PR A 1
C27A C 0.9723(5) 0.4760(5) 0.3803(3) 0.0834(18) Uani 0.55(3) 1 d P A 2
H27C H 1.0095 0.5268 0.3982 0.100 Uiso 0.55(3) 1 calc PR A 2
H27D H 1.0473 0.4273 0.3528 0.100 Uiso 0.55(3) 1 calc PR A 2
C28 C 0.844(2) 0.5871(19) 0.3626(13) 0.060(5) Uani 0.45(3) 1 d P A 1
H28A H 0.8517 0.6541 0.3793 0.072 Uiso 0.45(3) 1 calc PR A 1
H28B H 0.8322 0.6130 0.3130 0.072 Uiso 0.45(3) 1 calc PR A 1
C28A C 0.8472(14) 0.5514(19) 0.3405(7) 0.046(4) Uani 0.55(3) 1 d P A 2
H28C H 0.8372 0.5123 0.3050 0.055 Uiso 0.55(3) 1 calc PR A 2
H28D H 0.8497 0.6325 0.3190 0.055 Uiso 0.55(3) 1 calc PR A 2

loop_
_atom_site_aniso_label
_atom_site_aniso_U_11
_atom_site_aniso_U_22
_atom_site_aniso_U_33
_atom_site_aniso_U_23
_atom_site_aniso_U_13
_atom_site_aniso_U_12
Nd 0.01810(9) 0.02191(10) 0.01719(9) -0.00453(7) 0.00048(6) -0.00888(7)
I1 0.04087(14) 0.04216(16) 0.02130(12) 0.00126(11) -0.00337(10) -0.02440(12)
I2 0.03450(13) 0.04789(17) 0.03623(14) -0.00221(12) -0.00964(11) -0.02593(12)
Si1 0.0302(5) 0.0366(6) 0.0238(5) -0.0104(5) 0.0064(4) -0.0101(5)
Si2 0.0442(6) 0.0239(6) 0.0324(6) -0.0071(5) -0.0039(5) -0.0037(5)
Si3 0.0357(5) 0.0279(6) 0.0265(5) -0.0110(4) -0.0043(4) -0.0117(4)
Si4 0.0176(4) 0.0220(5) 0.0268(5) -0.0066(4) -0.0008(4) -0.0078(4)
Si5 0.0328(5) 0.0415(7) 0.0315(6) -0.0209(5) 0.0094(4) -0.0161(5)
Si6 0.0294(5) 0.0217(5) 0.0352(6) -0.0082(4) -0.0017(4) -0.0126(4)
Li 0.041(4) 0.057(5) 0.038(4) 0.001(3) -0.013(3) -0.023(3)
O1 0.0215(12) 0.0434(16) 0.0328(14) -0.0119(12) 0.0077(10) -0.0165(11)
O2 0.0279(12) 0.0286(14) 0.0271(13) -0.0025(11) 0.0029(10) -0.0186(11)
O3 0.0530(18) 0.098(3) 0.0330(16) -0.0130(17) -0.0062(15) -0.0404(19)
O4 0.0419(16) 0.0509(19) 0.0489(18) 0.0091(15) 0.0008(14) -0.0183(14)
C1 0.030(2) 0.065(3) 0.052(3) -0.016(2) 0.0133(19) -0.028(2)
C2 0.053(3) 0.063(3) 0.046(3) -0.028(2) 0.021(2) -0.016(2)
C3 0.053(3) 0.060(3) 0.027(2) -0.001(2) 0.0061(18) -0.029(2)
C4 0.0266(17) 0.0229(18) 0.0187(16) -0.0060(14) -0.0017(13) -0.0072(14)
C5 0.045(2) 0.045(3) 0.042(3) -0.004(2) -0.012(2) 0.002(2)
C6 0.072(3) 0.032(3) 0.068(3) -0.023(2) 0.000(3) 0.000(2)
C7 0.079(3) 0.031(2) 0.044(3) 0.000(2) -0.010(2) -0.030(2)
C8 0.064(3) 0.055(3) 0.035(2) -0.025(2) -0.004(2) -0.015(2)
C9 0.051(2) 0.033(2) 0.064(3) -0.016(2) -0.006(2) -0.021(2)
C10 0.037(2) 0.031(2) 0.0233(18) -0.0062(16) -0.0082(15) -0.0123(16)
C11 0.0301(18) 0.0255(19) 0.0218(17) -0.0037(15) -0.0027(14) -0.0121(15)
C12 0.0222(18) 0.039(2) 0.055(3) -0.011(2) -0.0027(17) -0.0082(17)
C13 0.037(2) 0.034(2) 0.029(2) -0.0090(17) 0.0016(16) -0.0190(17)
C14 0.0210(16) 0.0247(19) 0.0243(17) -0.0094(15) 0.0018(13) -0.0098(14)
C15 0.039(2) 0.061(3) 0.032(2) -0.018(2) 0.0129(17) -0.025(2)
C16 0.050(3) 0.056(3) 0.072(3) -0.041(3) 0.020(2) -0.012(2)
C17 0.053(2) 0.062(3) 0.032(2) -0.025(2) 0.0086(18) -0.032(2)
C18 0.046(2) 0.027(2) 0.059(3) 0.000(2) -0.011(2) -0.0124(19)
C19 0.056(3) 0.040(2) 0.058(3) -0.016(2) -0.001(2) -0.030(2)
C20 0.047(2) 0.043(3) 0.050(3) 0.002(2) 0.012(2) -0.030(2)
C21 0.037(5) 0.084(13) 0.044(7) -0.020(7) -0.012(5) -0.013(6)
C21A 0.034(5) 0.053(8) 0.057(7) -0.010(6) -0.005(5) -0.022(5)
C22 0.060(14) 0.095(14) 0.040(8) -0.039(8) -0.009(9) -0.023(9)
C22A 0.065(15) 0.081(14) 0.11(2) -0.050(16) 0.028(18) -0.020(11)
C23 0.044(10) 0.049(11) 0.034(7) -0.003(7) -0.016(6) -0.017(8)
C23 0.077(18) 0.11(2) 0.15(3) -0.077(18) -0.005(16) -0.052(16)
C24 0.065(11) 0.29(3) 0.113(18) -0.11(2) 0.008(11) -0.099(17)
C24A 0.060(11) 0.036(7) 0.075(10) -0.026(6) -0.033(8) 0.010(6)
C25 0.085(4) 0.043(3) 0.047(3) -0.008(2) 0.018(2) -0.030(3)
C26 0.080(4) 0.049(3) 0.068(4) 0.001(3) -0.012(3) 0.000(3)
C27 0.053(3) 0.078(4) 0.093(5) -0.006(4) 0.008(3) -0.006(3)
C27A 0.053(3) 0.078(4) 0.093(5) -0.006(4) 0.008(3) -0.006(3)
C28 0.060(8) 0.058(11) 0.046(11) -0.011(7) 0.021(8) -0.010(7)
C28A 0.037(5) 0.063(10) 0.028(6) 0.011(5) 0.007(5) -0.023(6)

loop_
_atom_type_symbol
_atom_type_description
_atom_type_scat_dispersion_real
_atom_type_scat_dispersion_imag
_atom_type_scat_source
C C 0.0033 0.0016 'International Tables Vol C Tables 4.2.6.8 and 6.1.1.4'
H H 0.0000 0.0000 'International Tables Vol C Tables 4.2.6.8 and 6.1.1.4'
O O 0.0106 0.0060 'International Tables Vol C Tables 4.2.6.8 and 6.1.1.4'
Si Si 0.0817 0.0704 'International Tables Vol C Tables 4.2.6.8 and 6.1.1.4'
I I -0.4742 1.8119 'International Tables Vol C Tables 4.2.6.8 and 6.1.1.4'
Nd Nd -0.1943 3.0179 'International Tables Vol C Tables 4.2.6.8 and 6.1.1.4'
Li Li -0.0003 0.0001 'International Tables Vol C Tables 4.2.6.8 and 6.1.1.4'

loop_
_geom_angle_atom_site_label_1
_geom_angle_atom_site_label_2
_geom_angle_atom_site_label_3
_geom_angle
I1 Nd I2 81.459(11)
I1 Nd O1 128.41(6)
I1 Nd O2 144.33(5)
I1 Nd C4 102.97(7)
I1 Nd C14 91.21(7)
I2 Nd O1 80.75(5)
I2 Nd O2 78.94(5)
I2 Nd C4 136.91(7)
I2 Nd C14 101.66(7)
O1 Nd O2 77.14(8)
O1 Nd C4 62.77(9)
O1 Nd C14 139.79(9)
O2 Nd C4 111.72(9)
O2 Nd C14 64.31(9)
C4 Nd C14 120.84(9)
Nd I1 Li 87.82(14)
Nd I2 Li 88.05(13)
O1 Si1 C2 106.85(17)
O1 Si1 C3 104.36(17)
O1 Si1 C4 100.04(13)
C2 Si1 C3 103.5(2)
C2 Si1 C4 121.69(19)
C3 Si1 C4 118.57(17)
C4 Si2 C5 110.82(18)
C4 Si2 C6 114.84(18)
C4 Si2 C7 115.40(18)
C5 Si2 C6 106.6(2)
C5 Si2 C7 105.5(2)
C6 Si2 C7 102.8(2)
C4 Si3 C8 112.37(17)
C4 Si3 C9 115.63(17)
C4 Si3 C10 113.04(15)
C8 Si3 C9 101.8(2)
C8 Si3 C10 105.16(18)
C9 Si3 C10 107.81(18)
C11 Si4 C12 104.91(17)
C11 Si4 C13 106.75(15)
C11 Si4 C14 110.16(15)
C12 Si4 C13 107.88(17)
C12 Si4 C14 116.63(16)
C13 Si4 C14 109.99(15)
C14 Si5 C15 116.20(16)
C14 Si5 C16 110.54(19)
C14 Si5 C17 114.31(16)
C15 Si5 C16 103.5(2)
C15 Si5 C17 104.77(18)
C16 Si5 C17 106.6(2)
O2 Si6 C14 99.43(13)
O2 Si6 C18 107.77(17)
O2 Si6 C19 105.31(16)
C14 Si6 C18 119.74(17)
C14 Si6 C19 118.36(18)
C18 Si6 C19 104.79(19)
I1 Li I2 97.2(2)
I1 Li O3 115.4(3)
I1 Li O4 116.5(3)
I2 Li O3 110.9(3)
I2 Li O4 108.2(3)
O3 Li O4 108.0(3)
Nd O1 Si1 100.80(10)
Nd O1 C1 138.0(2)
Si1 O1 C1 121.2(2)
Nd O2 Si6 101.01(10)
Nd O2 C20 134.1(2)
Si6 O2 C20 121.6(2)
Li O3 C21 120.5(5)
Li O3 C21A 133.1(5)
Li O3 C24 116.4(12)
Li O3 C24A 124.7(10)
C21 O3 C24 106.3(14)
C21A O3 C24A 101.5(11)
Li O4 C25 123.4(3)
Li O4 C28 121.8(9)
Li O4 C28A 135.2(7)
C25 O4 C28 111.1(8)
C25 O4 C28A 101.2(7)
C28 O4 C28A 26.6(8)
Nd C4 Si1 90.51(13)
Nd C4 Si2 106.16(13)
Nd C4 Si3 124.48(15)
Si1 C4 Si2 110.14(17)
Si1 C4 Si3 111.54(17)
Si2 C4 Si3 111.85(17)
Si3 C10 C11 118.0(2)
Si4 C11 C10 118.1(2)
Nd C14 Si4 95.37(13)
Nd C14 Si5 126.19(16)
Nd C14 Si6 92.95(13)
Si4 C14 Si5 114.10(17)
Si4 C14 Si6 113.92(17)
Si5 C14 Si6 112.18(17)
O3 C21 C22 106.1(17)
O3 C21A C22A 99.7(16)
C21 C22 C23 101(2)
C21A C22A C23 104(3)
C22 C23 C24 110(2)
C22A C23 C24A 100(3)
O3 C24 C23 106(2)
O3 C24A C23 105.7(15)
O4 C25 C26 105.6(4)
C25 C26 C27 104.4(4)
C26 C27 C28 104.8(8)
O4 C28 C27 109.0(13)

loop_
_geom_bond_atom_site_label_1
_geom_bond_atom_site_label_2
_geom_bond_distance
Nd I1 3.1481(5)
Nd I2 3.1699(3)
Nd O1 2.496(2)
Nd O2 2.468(2)
Nd C4 2.714(3)
Nd C14 2.614(3)
I1 Li 2.768(6)
I2 Li 2.729(7)
Si1 O1 1.720(2)
Si1 C2 1.877(4)
Si1 C3 1.880(4)
Si1 C4 1.828(3)
Si2 C4 1.866(3)
Si2 C5 1.895(4)
Si2 C6 1.895(4)
Si2 C7 1.873(4)
Si3 C4 1.871(3)
Si3 C8 1.899(4)
Si3 C9 1.899(4)
Si3 C10 1.906(4)
Si4 C11 1.900(3)
Si4 C12 1.884(3)
Si4 C13 1.880(4)
Si4 C14 1.855(3)
Si5 C14 1.859(3)
Si5 C15 1.888(4)
Si5 C16 1.900(4)
Si5 C17 1.878(4)
Si6 O2 1.719(2)
Si6 C14 1.829(3)
Si6 C18 1.878(4)
Si6 C19 1.876(4)
Li O3 1.884(7)
Li O4 1.888(8)
O1 C1 1.444(4)
O2 C20 1.437(4)
O3 C21 1.556(15)
O3 C21A 1.326(10)
O3 C24 1.48(2)
O3 C24A 1.364(19)
O4 C25 1.415(5)
O4 C28 1.400(19)
O4 C28A 1.536(15)
C10 C11 1.542(4)
C21 C22 1.52(2)
C21A C22A 1.50(3)
C22 C23 1.58(5)
C22A C23 1.46(5)
C23 C24 1.51(4)
C23 C24A 1.47(4)
C25 C26 1.521(7)
C26 C27 1.500(8)
C27 C28 1.47(2)
